data_4320158
loop_
_publ_author_name
'A. Wese\/lucha-Birczy\'nska'
'B. J. Oleksyn'
'S. K. Hoffmann'
'J. \'Sliwi\'nski'
'B. Borz\;ecka-Prokop'
'J. Goslar'
'W. Hilczer'

_publ_section_title
;
 Flexibility of CuCl4-tetrahedra in Bis[Cinchoninium
 Tetrachlorocuprate(II)]trihydrate Single Crystals. X-ray Diffraction and
 EPR Studies
;
_journal_name_full 'Inorganic Chemistry'
_journal_page_first 4526
_journal_page_last 4533
_journal_paper_doi 10.1021/ic001402a
_journal_volume 40
_journal_year 2001
_chemical_formula_moiety '[(C19H24N2O)CuCl4]2.3H2O'
_chemical_formula_sum 'C19 H27 Cl4 Cu N2 O2.5'
_chemical_formula_weight 528.76
_chemical_name_common
;
bis[cinchoninium tetrachlorocuprate(II)]trihydrate
;
_chemical_name_systematic
;
bis[cinchoninium tetrachlorocuprate(II)]trihydrate
;
_space_group_IT_number 19
_symmetry_cell_setting orthorhombic
_symmetry_space_group_name_Hall 'P 2ac 2ab'
_symmetry_space_group_name_H-M 'P 21 21 21'
_atom_sites_solution_hydrogens difmap
_atom_sites_solution_primary direct
_atom_sites_solution_secondary difmap
_audit_creation_method SHELXL-97
_cell_angle_alpha 90.00
_cell_angle_beta 90.00
_cell_angle_gamma 90.00
_cell_formula_units_Z 8
_cell_length_a 15.3011(14)
_cell_length_b 36.415(3)
_cell_length_c 7.8341(5)
_cell_measurement_reflns_used 65
_cell_measurement_temperature 100.0(2)
_cell_measurement_theta_max 50.2
_cell_measurement_theta_min 4.9
_cell_volume 4365.1(6)
_computing_cell_refinement 'local KUMA Diffraction programme'
_computing_data_collection 'local KUMA Diffraction programme'
_computing_data_reduction 'local KUMA Diffraction programme'
_computing_molecular_graphics 'ORTEP 32 (Johnson, Burnett, 1997)'
_computing_publication_material 'PLATON(Spek, 1990); PARST97 (Nardelli, 1997)'
_computing_structure_refinement 'SHELXL-97 (Sheldrick, 1997)'
_computing_structure_solution 'SHELXS-97 (Sheldrick, 1990)'
_diffrn_ambient_temperature 100.0(2)
_diffrn_detector_area_resol_mean no
_diffrn_measured_fraction_theta_full 0.000
_diffrn_measured_fraction_theta_max 0.945
_diffrn_measurement_device_type 'single crystal diffractometer KM-4'
_diffrn_measurement_method '\w--2\q scan'
_diffrn_radiation_monochromator graphite
_diffrn_radiation_source 'fine-focus sealed tube'
_diffrn_radiation_type CuK\a
_diffrn_radiation_wavelength 1.5418
_diffrn_reflns_av_R_equivalents 0.0583
_diffrn_reflns_av_sigmaI/netI 0.0244
_diffrn_reflns_limit_h_max 19
_diffrn_reflns_limit_h_min 0
_diffrn_reflns_limit_k_max 46
_diffrn_reflns_limit_k_min -46
_diffrn_reflns_limit_l_max 0
_diffrn_reflns_limit_l_min -9
_diffrn_reflns_number 9673
_diffrn_reflns_theta_full 0.50
_diffrn_reflns_theta_max 80.23
_diffrn_reflns_theta_min 2.43
_diffrn_standards_decay_% 3.5
_diffrn_standards_interval_count 50
_diffrn_standards_number 3
_exptl_absorpt_coefficient_mu 6.096
_exptl_absorpt_correction_type none
_exptl_crystal_colour yellowish-green
_exptl_crystal_density_diffrn 1.609
_exptl_crystal_density_meas 1.57(1)
_exptl_crystal_density_method 'flotation in bromoform/xylene mixture'
_exptl_crystal_description prismatic
_exptl_crystal_F_000 2176
_exptl_crystal_size_max 0.5
_exptl_crystal_size_mid 0.4
_exptl_crystal_size_min 0.2
_refine_diff_density_max 1.138
_refine_diff_density_min -1.242
_refine_diff_density_rms 0.139
_refine_ls_abs_structure_details 'Flack H D (1983), Acta Cryst. A39, 876-881'
_refine_ls_abs_structure_Flack 0.053(12)
_refine_ls_extinction_coef none
_refine_ls_extinction_method none
_refine_ls_goodness_of_fit_ref 1.108
_refine_ls_hydrogen_treatment mixed
_refine_ls_matrix_type full
_refine_ls_number_parameters 676
_refine_ls_number_reflns 8684
_refine_ls_number_restraints 4
_refine_ls_restrained_S_all 1.108
_refine_ls_R_factor_all 0.0482
_refine_ls_R_factor_gt 0.0479
_refine_ls_shift/su_max 0.001
_refine_ls_shift/su_mean 0.000
_refine_ls_structure_factor_coef Fsqd
_refine_ls_weighting_details 'w=1/[\s^2^(Fo^2^)+(0.0891P)^2^+5.2034P] where P=(Fo^2^+2Fc^2^)/3'
_refine_ls_weighting_scheme calc
_refine_ls_wR_factor_gt 0.1234
_refine_ls_wR_factor_ref 0.1237
_reflns_number_gt 8656
_reflns_number_total 8684
_reflns_threshold_expression >2sigma(I)
_cod_data_source_file ic001402a_1.cif
_cod_data_source_block cucylti
_cod_depositor_comments
;
The following automatic conversions were performed:

'_refine_ls_weighting_scheme' value 'calc
w=1/[\s^2^(Fo^2^)+(0.0891P)^2^+5.2034P] where P=(Fo^2^+2Fc^2^)/3' was
changed to 'calc'. New tag '_refine_ls_weighting_details' was
created. The value of the new tag was set to
'w=1/[\s^2^(Fo^2^)+(0.0891P)^2^+5.2034P] where P=(Fo^2^+2Fc^2^)/3'.

Automatic conversion script
Id: cif_fix_values 3143 2015-03-26 13:38:13Z robertas 
;
_cod_original_cell_volume 4365.0(6)
_cod_database_code 4320158

loop_
_symmetry_equiv_pos_as_xyz
'x, y, z'
'-x+1/2, -y, z+1/2'
'-x, y+1/2, -z+1/2'
'x+1/2, -y+1/2, -z'

loop_
_atom_site_label
_atom_site_type_symbol
_atom_site_fract_x
_atom_site_fract_y
_atom_site_fract_z
_atom_site_U_iso_or_equiv
_atom_site_adp_type
_atom_site_occupancy
_atom_site_calc_flag
_atom_site_refinement_flags
_atom_site_disorder_assembly
_atom_site_disorder_group
Cu1 Cu 0.55364(3) 0.273201(12) 1.26218(7) 0.01043(12) Uani 1 d . . .
Cl11 Cl 0.63372(5) 0.25546(2) 1.48760(12) 0.01452(17) Uani 1 d . . .
Cl12 Cl 0.44535(5) 0.29926(2) 1.41745(12) 0.01519(17) Uani 1 d . . .
Cl13 Cl 0.46937(5) 0.25303(2) 1.04734(12) 0.01426(17) Uani 1 d . . .
Cl14 Cl 0.66590(5) 0.29081(2) 1.09391(12) 0.01379(17) Uani 1 d . . .
N101 N 0.31124(19) 0.30831(7) 1.0631(4) 0.0119(6) Uani 1 d . . .
H101 H 0.366(3) 0.2950(13) 1.092(7) 0.018 Uiso 1 d . . .
C102 C 0.2869(3) 0.30178(10) 0.8767(5) 0.0160(8) Uani 1 d . . .
H1A2 H 0.297(4) 0.2772(15) 0.857(7) 0.024 Uiso 1 d . . .
H1B2 H 0.326(4) 0.3182(14) 0.794(7) 0.024 Uiso 1 d . . .
C103 C 0.1917(3) 0.31455(10) 0.8456(6) 0.0178(8) Uani 1 d . . .
H103 H 0.158(4) 0.2927(15) 0.825(8) 0.027 Uiso 1 d . . .
C104 C 0.1619(2) 0.33553(9) 1.0059(5) 0.0142(7) Uani 1 d . . .
H104 H 0.101(4) 0.3433(14) 0.972(7) 0.021 Uiso 1 d . . .
C105 C 0.1574(2) 0.30874(10) 1.1564(5) 0.0152(7) Uani 1 d . . .
H1A5 H 0.146(4) 0.3237(14) 1.252(8) 0.023 Uiso 1 d . . .
H1B5 H 0.105(4) 0.2911(14) 1.145(7) 0.023 Uiso 1 d . . .
C106 C 0.2462(2) 0.28902(9) 1.1750(5) 0.0161(7) Uani 1 d . . .
H1A6 H 0.248(4) 0.2653(15) 1.126(7) 0.024 Uiso 1 d . . .
H1B6 H 0.275(4) 0.2892(15) 1.283(8) 0.024 Uiso 1 d . . .
C107 C 0.2280(2) 0.36583(9) 1.0441(5) 0.0118(7) Uani 1 d . . .
H1A7 H 0.232(3) 0.3781(14) 0.938(7) 0.018 Uiso 1 d . . .
H1B7 H 0.208(3) 0.3857(14) 1.135(7) 0.018 Uiso 1 d . . .
C108 C 0.3127(2) 0.34869(9) 1.1122(5) 0.0092(6) Uani 1 d . . .
H108 H 0.311(3) 0.3474(13) 1.229(7) 0.014 Uiso 1 d . . .
C109 C 0.3981(2) 0.36758(9) 1.0584(5) 0.0105(6) Uani 1 d . . .
H109 H 0.444(3) 0.3569(13) 1.116(7) 0.016 Uiso 1 d . . .
C110 C 0.1780(3) 0.33742(13) 0.6886(6) 0.0281(9) Uani 1 d . . .
H110 H 0.118(5) 0.3435(18) 0.653(9) 0.042 Uiso 1 d . . .
C111 C 0.2353(3) 0.35370(13) 0.5911(6) 0.0275(9) Uani 1 d . . .
H11A H 0.214(4) 0.3690(17) 0.492(9) 0.041 Uiso 1 d . . .
H11B H 0.297(5) 0.3510(18) 0.624(9) 0.041 Uiso 1 d . . .
O112 O 0.41338(17) 0.36453(7) 0.8803(4) 0.0146(5) Uani 1 d D . .
H112 H 0.426(4) 0.3466(16) 0.858(8) 0.022 Uiso 1 d D . .
N113 N 0.3654(2) 0.48225(8) 1.1612(5) 0.0177(7) Uani 1 d . . .
H113 H 0.361(4) 0.5069(15) 1.189(7) 0.027 Uiso 1 d . . .
C114 C 0.3459(3) 0.46871(10) 1.0112(6) 0.0192(8) Uani 1 d . . .
H114 H 0.326(4) 0.4836(16) 0.935(8) 0.029 Uiso 1 d . . .
C115 C 0.3595(2) 0.43177(9) 0.9743(5) 0.0129(7) Uani 1 d . . .
H115 H 0.3480 0.4228 0.8653 0.019 Uiso 1 calc R . .
C116 C 0.3901(2) 0.40830(9) 1.0998(5) 0.0108(7) Uani 1 d . . .
C117 C 0.4101(2) 0.42311(9) 1.2642(5) 0.0115(7) Uani 1 d . . .
C118 C 0.4417(2) 0.40225(10) 1.4025(5) 0.0154(7) Uani 1 d . . .
H118 H 0.454(4) 0.3758(15) 1.391(7) 0.023 Uiso 1 d . . .
C119 C 0.4624(3) 0.41888(11) 1.5558(6) 0.0206(8) Uani 1 d . . .
H119 H 0.485(4) 0.4045(16) 1.633(8) 0.031 Uiso 1 d . . .
C120 C 0.4522(3) 0.45717(11) 1.5759(6) 0.0242(9) Uani 1 d . . .
H120 H 0.466(4) 0.4711(17) 1.671(9) 0.036 Uiso 1 d . . .
C121 C 0.4200(3) 0.47825(10) 1.4462(6) 0.0211(8) Uani 1 d . . .
H121 H 0.412(4) 0.5034(16) 1.457(8) 0.032 Uiso 1 d . . .
C122 C 0.3988(2) 0.46143(9) 1.2899(6) 0.0156(7) Uani 1 d . . .
Cu2 Cu 0.47531(3) 0.557882(13) 1.80416(7) 0.01227(13) Uani 1 d . . .
Cl21 Cl 0.32811(6) 0.55383(3) 1.83175(14) 0.0233(2) Uani 1 d . . .
Cl22 Cl 0.61013(6) 0.53329(2) 1.75886(13) 0.0202(2) Uani 1 d . . .
Cl23 Cl 0.46750(6) 0.58131(3) 1.54092(14) 0.0240(2) Uani 1 d . . .
Cl24 Cl 0.49776(6) 0.56159(3) 2.08756(14) 0.0240(2) Uani 1 d . . .
N201 N 0.80278(19) 0.30534(7) 1.4456(5) 0.0122(6) Uani 1 d . . .
H201 H 0.743(3) 0.2897(13) 1.419(7) 0.018 Uiso 1 d . . .
C202 C 0.8364(3) 0.29940(9) 1.6257(5) 0.0155(7) Uani 1 d . . .
H2A2 H 0.843(4) 0.2735(15) 1.638(7) 0.023 Uiso 1 d . . .
H2B2 H 0.790(4) 0.3074(15) 1.705(8) 0.023 Uiso 1 d . . .
C203 C 0.9220(2) 0.32123(9) 1.6524(5) 0.0163(8) Uani 1 d . . .
H203 H 0.967(4) 0.3013(15) 1.670(7) 0.024 Uiso 1 d . . .
C204 C 0.9411(2) 0.34242(9) 1.4867(5) 0.0137(7) Uani 1 d . . .
H204 H 0.994(4) 0.3584(14) 1.497(7) 0.021 Uiso 1 d . . .
C205 C 0.9528(2) 0.31508(10) 1.3390(6) 0.0161(7) Uani 1 d . . .
H2A5 H 0.959(4) 0.3268(15) 1.231(8) 0.024 Uiso 1 d . . .
H2B5 H 1.002(4) 0.2983(15) 1.365(7) 0.024 Uiso 1 d . . .
C206 C 0.8711(2) 0.29101(9) 1.3223(5) 0.0161(7) Uani 1 d . . .
H2A6 H 0.882(4) 0.2627(14) 1.363(7) 0.024 Uiso 1 d . . .
H2B6 H 0.841(4) 0.2934(14) 1.209(8) 0.024 Uiso 1 d . . .
C207 C 0.8642(2) 0.36804(9) 1.4519(6) 0.0149(7) Uani 1 d . . .
H2A7 H 0.852(4) 0.3828(14) 1.544(7) 0.022 Uiso 1 d . . .
H2B7 H 0.875(4) 0.3882(14) 1.357(7) 0.022 Uiso 1 d . . .
C208 C 0.7842(2) 0.34511(9) 1.4008(5) 0.0103(7) Uani 1 d . . .
H208 H 0.776(3) 0.3439(13) 1.292(8) 0.015 Uiso 1 d . . .
C209 C 0.6960(2) 0.35812(9) 1.4721(5) 0.0096(6) Uani 1 d . . .
H209 H 0.649(3) 0.3443(13) 1.405(7) 0.014 Uiso 1 d . . .
C210 C 0.9215(3) 0.34646(11) 1.8056(6) 0.0208(8) Uani 1 d . . .
H210 H 0.970(4) 0.3615(16) 1.809(8) 0.031 Uiso 1 d . . .
C211 C 0.8612(3) 0.35090(13) 1.9206(6) 0.0281(9) Uani 1 d . . .
H31A H 0.865(5) 0.3660(18) 2.016(9) 0.042 Uiso 1 d . . .
H31B H 0.799(4) 0.3375(18) 1.924(9) 0.042 Uiso 1 d . . .
O212 O 0.69170(18) 0.35202(7) 1.6515(4) 0.0155(5) Uani 1 d . . .
H212 H 0.656(4) 0.3376(15) 1.692(7) 0.023 Uiso 1 d . . .
N213 N 0.6673(2) 0.47370(8) 1.3914(4) 0.0125(6) Uani 1 d . . .
H213 H 0.665(3) 0.4972(15) 1.375(7) 0.019 Uiso 1 d . . .
C214 C 0.6966(2) 0.46105(9) 1.5403(5) 0.0127(7) Uani 1 d . . .
H214 H 0.703(3) 0.4773(15) 1.608(7) 0.019 Uiso 1 d . . .
C215 C 0.7061(2) 0.42342(9) 1.5668(5) 0.0129(7) Uani 1 d . . .
H215 H 0.740(3) 0.4142(14) 1.668(7) 0.019 Uiso 1 d . . .
C216 C 0.6863(2) 0.39924(9) 1.4380(5) 0.0106(6) Uani 1 d . . .
C217 C 0.6589(2) 0.41274(8) 1.2774(5) 0.0109(7) Uani 1 d . . .
C218 C 0.6399(2) 0.39020(9) 1.1323(5) 0.0130(7) Uani 1 d . . .
H218 H 0.648(3) 0.3627(14) 1.135(7) 0.019 Uiso 1 d . . .
C219 C 0.6132(3) 0.40559(10) 0.9823(5) 0.0158(7) Uani 1 d . . .
H219 H 0.598(4) 0.3919(14) 0.883(8) 0.024 Uiso 1 d . . .
C220 C 0.6033(2) 0.44416(10) 0.9665(6) 0.0175(7) Uani 1 d . . .
H220 H 0.585(4) 0.4543(16) 0.874(8) 0.026 Uiso 1 d . . .
C221 C 0.6196(2) 0.46682(10) 1.1020(5) 0.0141(7) Uani 1 d . . .
H221 H 0.616(4) 0.4893(15) 1.097(7) 0.021 Uiso 1 d . . .
C222 C 0.6485(2) 0.45132(8) 1.2574(5) 0.0111(7) Uani 1 d . . .
O1W O 0.54299(19) 0.31820(8) 0.7711(4) 0.0163(5) Uani 1 d D . .
H1W1 H 0.527(4) 0.3085(16) 0.699(8) 0.024 Uiso 1 d D . .
H2W1 H 0.565(4) 0.3062(16) 0.826(8) 0.024 Uiso 1 d D . .
O2W O 0.3121(2) 0.55276(8) 1.2548(5) 0.0327(8) Uani 1 d . . .
H1W2 H 0.362(5) 0.559(2) 1.339(9) 0.049 Uiso 1 d . . .
H2W2 H 0.332(5) 0.5715(19) 1.169(9) 0.049 Uiso 1 d . . .
O3W O 0.6477(2) 0.54684(7) 1.3552(5) 0.0208(6) Uani 1 d D . .
H1W3 H 0.637(4) 0.5538(17) 1.438(9) 0.031 Uiso 1 d D . .
H2W3 H 0.609(4) 0.5537(16) 1.282(8) 0.031 Uiso 1 d . . .

loop_
_atom_site_aniso_label
_atom_site_aniso_U_11
_atom_site_aniso_U_22
_atom_site_aniso_U_33
_atom_site_aniso_U_23
_atom_site_aniso_U_13
_atom_site_aniso_U_12
Cu1 0.0114(2) 0.0073(2) 0.0126(3) 0.00021(17) -0.00018(19) 0.00062(16)
Cl11 0.0159(3) 0.0123(3) 0.0154(5) 0.0040(3) -0.0018(3) -0.0006(3)
Cl12 0.0150(3) 0.0144(3) 0.0161(5) -0.0027(3) -0.0001(3) 0.0039(3)
Cl13 0.0151(3) 0.0114(3) 0.0163(5) -0.0041(3) -0.0018(3) 0.0017(3)
Cl14 0.0147(3) 0.0102(3) 0.0165(5) 0.0003(3) 0.0017(3) -0.0011(3)
N101 0.0145(13) 0.0049(11) 0.0164(17) 0.0007(11) 0.0004(12) 0.0009(10)
C102 0.0186(16) 0.0114(15) 0.018(2) -0.0065(13) 0.0012(14) -0.0002(12)
C103 0.0223(18) 0.0146(16) 0.016(2) -0.0041(14) -0.0040(15) -0.0041(14)
C104 0.0140(14) 0.0116(14) 0.017(2) -0.0007(13) -0.0042(14) -0.0008(12)
C105 0.0134(15) 0.0142(15) 0.018(2) -0.0003(14) 0.0006(14) -0.0041(13)
C106 0.0179(16) 0.0120(15) 0.018(2) 0.0043(14) -0.0003(15) -0.0041(13)
C107 0.0106(14) 0.0070(13) 0.018(2) -0.0041(13) -0.0039(13) 0.0009(11)
C108 0.0120(14) 0.0070(13) 0.009(2) -0.0004(11) -0.0012(12) 0.0013(11)
C109 0.0117(14) 0.0088(13) 0.0109(19) 0.0004(12) 0.0000(13) 0.0004(11)
C110 0.024(2) 0.037(2) 0.023(3) 0.0012(18) -0.0106(18) -0.0004(17)
C111 0.035(2) 0.028(2) 0.019(2) -0.0012(17) -0.0042(19) 0.0043(17)
O112 0.0182(12) 0.0126(11) 0.0129(15) 0.0003(10) 0.0044(10) 0.0019(9)
N113 0.0201(15) 0.0073(12) 0.026(2) -0.0012(12) -0.0029(13) 0.0010(11)
C114 0.0209(17) 0.0132(16) 0.024(2) 0.0042(14) -0.0069(16) -0.0009(13)
C115 0.0170(15) 0.0112(15) 0.0107(19) 0.0031(12) -0.0031(13) 0.0007(12)
C116 0.0100(14) 0.0077(14) 0.015(2) 0.0023(12) 0.0010(13) -0.0030(11)
C117 0.0085(13) 0.0131(14) 0.013(2) 0.0008(13) -0.0002(12) -0.0033(11)
C118 0.0190(16) 0.0137(15) 0.013(2) 0.0030(13) 0.0008(15) -0.0017(12)
C119 0.0234(18) 0.0226(18) 0.016(2) 0.0032(15) 0.0011(16) -0.0061(15)
C120 0.030(2) 0.0214(18) 0.021(2) -0.0055(16) -0.0035(18) -0.0056(15)
C121 0.0267(19) 0.0143(16) 0.022(2) -0.0069(15) -0.0013(16) -0.0018(13)
C122 0.0151(15) 0.0124(15) 0.019(2) -0.0013(14) 0.0002(14) -0.0022(12)
Cu2 0.0159(2) 0.0073(2) 0.0136(3) 0.00115(18) 0.0015(2) -0.00023(18)
Cl21 0.0174(4) 0.0229(4) 0.0297(6) 0.0144(4) -0.0003(4) -0.0003(3)
Cl22 0.0219(4) 0.0183(4) 0.0204(5) -0.0021(3) -0.0006(3) 0.0095(3)
Cl23 0.0271(4) 0.0248(4) 0.0201(5) 0.0100(3) 0.0062(4) 0.0098(3)
Cl24 0.0281(4) 0.0279(5) 0.0161(5) -0.0026(4) 0.0001(4) -0.0047(3)
N201 0.0126(12) 0.0064(11) 0.0176(18) -0.0023(11) -0.0017(12) 0.0002(10)
C202 0.0198(16) 0.0078(14) 0.019(2) 0.0042(13) -0.0044(15) 0.0017(12)
C203 0.0196(17) 0.0110(15) 0.018(2) 0.0011(13) -0.0047(14) 0.0015(12)
C204 0.0115(14) 0.0110(14) 0.019(2) 0.0017(13) -0.0046(14) -0.0003(12)
C205 0.0123(15) 0.0181(16) 0.018(2) 0.0014(14) -0.0005(14) 0.0037(13)
C206 0.0155(16) 0.0120(15) 0.021(2) -0.0050(13) 0.0028(15) 0.0038(12)
C207 0.0097(14) 0.0081(14) 0.027(2) 0.0012(14) -0.0047(14) -0.0020(11)
C208 0.0133(14) 0.0070(14) 0.011(2) 0.0009(12) 0.0010(13) 0.0015(11)
C209 0.0136(14) 0.0083(13) 0.0069(18) 0.0000(11) 0.0006(13) 0.0019(11)
C210 0.0236(18) 0.0211(17) 0.018(2) -0.0008(15) -0.0054(16) -0.0054(15)
C211 0.037(2) 0.031(2) 0.016(2) -0.0007(17) -0.001(2) -0.0087(18)
O212 0.0198(12) 0.0133(11) 0.0134(15) 0.0010(10) 0.0014(11) -0.0011(10)
N213 0.0143(13) 0.0070(12) 0.0162(18) -0.0015(11) -0.0019(12) 0.0027(10)
C214 0.0166(15) 0.0104(15) 0.0112(19) -0.0049(13) -0.0011(13) 0.0009(12)
C215 0.0144(15) 0.0111(15) 0.013(2) -0.0017(13) 0.0004(14) 0.0017(11)
C216 0.0099(13) 0.0089(14) 0.0129(19) -0.0023(12) 0.0015(13) 0.0028(11)
C217 0.0116(14) 0.0069(13) 0.014(2) -0.0017(12) 0.0024(13) 0.0004(11)
C218 0.0136(15) 0.0100(14) 0.015(2) -0.0001(12) 0.0021(13) 0.0007(12)
C219 0.0208(17) 0.0166(16) 0.010(2) -0.0015(13) 0.0024(14) 0.0012(13)
C220 0.0211(16) 0.0169(16) 0.015(2) 0.0058(15) 0.0016(14) 0.0020(14)
C221 0.0171(16) 0.0108(15) 0.014(2) 0.0015(13) 0.0008(14) 0.0023(12)
C222 0.0104(13) 0.0097(14) 0.013(2) 0.0000(12) 0.0016(13) 0.0018(11)
O1W 0.0223(13) 0.0151(12) 0.0114(16) 0.0003(10) 0.0023(11) 0.0023(10)
O2W 0.0395(17) 0.0169(13) 0.042(2) 0.0046(13) 0.0231(16) 0.0034(12)
O3W 0.0322(15) 0.0090(11) 0.0211(17) -0.0022(10) 0.0094(13) 0.0016(10)

loop_
_atom_type_symbol
_atom_type_description
_atom_type_scat_dispersion_real
_atom_type_scat_dispersion_imag
_atom_type_scat_source
C C 0.0181 0.0091 'International Tables Vol C Tables 4.2.6.8 and 6.1.1.4'
H H 0.0000 0.0000 'International Tables Vol C Tables 4.2.6.8 and 6.1.1.4'
N N 0.0311 0.0180 'International Tables Vol C Tables 4.2.6.8 and 6.1.1.4'
O O 0.0492 0.0322 'International Tables Vol C Tables 4.2.6.8 and 6.1.1.4'
Cu Cu -1.9646 0.5888 'International Tables Vol C Tables 4.2.6.8 and 6.1.1.4'
Cl Cl 0.3639 0.7018 'International Tables Vol C Tables 4.2.6.8 and 6.1.1.4'

loop_
_geom_angle_atom_site_label_1
_geom_angle_atom_site_label_2
_geom_angle_atom_site_label_3
_geom_angle
_geom_angle_publ_flag
Cl13 Cu1 Cl11 144.07(4) yes
Cl13 Cu1 Cl14 95.29(4) yes
Cl11 Cu1 Cl14 97.23(4) yes
Cl13 Cu1 Cl12 96.87(4) yes
Cl11 Cu1 Cl12 95.59(4) yes
Cl14 Cu1 Cl12 138.71(4) yes
C106 N101 C108 108.3(3) yes
C106 N101 C102 108.9(3) yes
C108 N101 C102 113.4(3) yes
C106 N101 H101 101(3) yes
C108 N101 H101 114(3) yes
C102 N101 H101 110(3) yes
N101 C102 C103 109.4(3) yes
N101 C102 H1A2 106(4) yes
C103 C102 H1A2 115(4) no
N101 C102 H1B2 111(3) no
C103 C102 H1B2 106(3) no
H1A2 C102 H1B2 111(5) no
C110 C103 C104 110.6(3) no
C110 C103 C102 115.3(4) no
C104 C103 C102 107.5(3) no
C110 C103 H103 104(4) no
C104 C103 H103 113(4) no
C102 C103 H103 106(3) no
C107 C104 C105 109.8(3) no
C107 C104 C103 108.8(3) no
C105 C104 C103 109.0(3) no
C107 C104 H104 117(3) no
C105 C104 H104 110(3) no
C103 C104 H104 102(3) no
C104 C105 C106 109.2(3) no
C104 C105 H1A5 104(3) no
C106 C105 H1A5 111(3) no
C104 C105 H1B5 111(3) no
C106 C105 H1B5 114(3) no
H1A5 C105 H1B5 107(5) no
N101 C106 C105 108.1(3) yes
N101 C106 H1A6 99(3) no
C105 C106 H1A6 115(3) no
N101 C106 H1B6 102(3) no
C105 C106 H1B6 119(3) no
H1A6 C106 H1B6 111(5) no
C104 C107 C108 109.5(3) no
C104 C107 H1A7 102(3) no
C108 C107 H1A7 116(3) no
C104 C107 H1B7 116(3) no
C108 C107 H1B7 107(3) no
H1A7 C107 H1B7 107(4) no
N101 C108 C107 107.1(3) yes
N101 C108 C109 112.1(3) yes
C107 C108 C109 116.2(3) no
N101 C108 H108 102(3) no
C107 C108 H108 110(3) no
C109 C108 H108 109(3) no
O112 C109 C116 107.4(3) yes
O112 C109 C108 112.0(3) yes
C116 C109 C108 108.0(3) no
O112 C109 H109 109(3) yes
C116 C109 H109 112(3) no
C108 C109 H109 109(3) yes
C111 C110 C103 129.7(4) no
C111 C110 H110 111(4) no
C103 C110 H110 119(4) no
C110 C111 H11A 119(4) no
C110 C111 H11B 116(4) no
H11A C111 H11B 125(6) no
C109 O112 H112 111(5) yes
C114 N113 C122 122.7(3) yes
C114 N113 H113 124(4) yes
C122 N113 H113 113(4) yes
N113 C114 C115 121.1(4) yes
N113 C114 H114 118(4) yes
C115 C114 H114 121(4) no
C116 C115 C114 120.0(4) no
C116 C115 H115 120.0 no
C114 C115 H115 120.0 no
C115 C116 C117 118.7(3) no
C115 C116 C109 118.5(3) no
C117 C116 C109 122.8(3) no
C118 C117 C122 117.6(4) no
C118 C117 C116 124.3(3) no
C122 C117 C116 118.2(3) no
C119 C118 C117 120.7(3) no
C119 C118 H118 118(3) no
C117 C118 H118 121(3) no
C118 C119 C120 120.3(4) no
C118 C119 H119 116(4) no
C120 C119 H119 124(4) no
C121 C120 C119 120.8(4) no
C121 C120 H120 112(4) no
C119 C120 H120 127(4) no
C120 C121 C122 119.1(4) no
C120 C121 H121 122(4) no
C122 C121 H121 119(4) no
N113 C122 C121 119.3(3) yes
N113 C122 C117 119.2(4) yes
C121 C122 C117 121.5(4) no
Cl23 Cu2 Cl24 153.57(4) yes
Cl23 Cu2 Cl21 93.42(4) yes
Cl24 Cu2 Cl21 93.52(4) yes
Cl23 Cu2 Cl22 93.14(4) yes
Cl24 Cu2 Cl22 92.24(4) yes
Cl21 Cu2 Cl22 152.79(4) yes
C206 N201 C208 108.1(3) yes
C206 N201 C202 108.1(3) yes
C208 N201 C202 114.5(3) yes
C206 N201 H201 106(3) yes
C208 N201 H201 107(3) yes
C202 N201 H201 113(3) yes
N201 C202 C203 109.9(3) yes
N201 C202 H2A2 106(3) no
C203 C202 H2A2 114(3) no
N201 C202 H2B2 108(3) no
C203 C202 H2B2 112(3) no
H2A2 C202 H2B2 108(5) no
C210 C203 C204 111.5(3) no
C210 C203 C202 114.6(3) no
C204 C203 C202 107.7(3) no
C210 C203 H203 110(3) no
C204 C203 H203 110(3) no
C202 C203 H203 103(3) no
C207 C204 C205 110.6(3) no
C207 C204 C203 108.1(3) no
C205 C204 C203 109.4(3) no
C207 C204 H204 107(3) no
C205 C204 H204 110(3) no
C203 C204 H204 112(3) no
C206 C205 C204 109.8(3) no
C206 C205 H2A5 106(3) no
C204 C205 H2A5 113(3) no
C206 C205 H2B5 107(3) no
C204 C205 H2B5 109(3) no
H2A5 C205 H2B5 112(5) no
N201 C206 C205 108.1(3) yes
N201 C206 H2A6 104(3) no
C205 C206 H2A6 113(3) no
N201 C206 H2B6 103(3) no
C205 C206 H2B6 113(3) no
H2A6 C206 H2B6 114(4) no
C204 C207 C208 109.2(3) no
C204 C207 H2A7 112(3) no
C208 C207 H2A7 111(3) no
C204 C207 H2B7 116(3) no
C208 C207 H2B7 108(3) no
H2A7 C207 H2B7 100(4) no
N201 C208 C209 112.1(3) yes
N201 C208 C207 108.0(3) yes
C209 C208 C207 116.0(3) no
N201 C208 H208 102(3) no
C209 C208 H208 105(3) no
C207 C208 H208 113(3) no
O212 C209 C216 108.7(3) yes
O212 C209 C208 110.6(3) yes
C216 C209 C208 108.9(3) no
O212 C209 H209 114(3) no
C216 C209 H209 109(3) no
C208 C209 H209 106(3) no
C211 C210 C203 129.0(4) no
C211 C210 H210 119(4) no
C203 C210 H210 112(4) no
C210 C211 H31A 126(4) no
C210 C211 H31B 126(4) no
H31A C211 H31B 108(6) no
C209 O212 H212 121(4) yes
C214 N213 C222 122.7(3) yes
C214 N213 H213 119(4) yes
C222 N213 H213 118(4) yes
N213 C214 C215 120.4(3) yes
N213 C214 H214 111(4) yes
C215 C214 H214 128(4) no
C216 C215 C214 119.9(4) no
C216 C215 H215 119(3) no
C214 C215 H215 120(3) no
C215 C216 C217 119.8(3) no
C215 C216 C209 118.6(3) no
C217 C216 C209 121.7(3) no
C216 C217 C222 118.3(3) no
C216 C217 C218 124.5(3) no
C222 C217 C218 117.1(3) no
C219 C218 C217 120.6(3) no
C219 C218 H218 117(3) no
C217 C218 H218 122(3) no
C218 C219 C220 120.9(4) no
C218 C219 H219 124(3) no
C220 C219 H219 115(3) no
C221 C220 C219 120.7(4) no
C221 C220 H220 117(4) no
C219 C220 H220 122(4) no
C220 C221 C222 119.0(3) no
C220 C221 H221 123(4) no
C222 C221 H221 118(4) no
N213 C222 C221 119.5(3) yes
N213 C222 C217 118.9(3) yes
C221 C222 C217 121.6(3) no
H1W1 O1W H2W1 110(7) no
H1W2 O2W H2W2 93(5) no
H1W3 O3W H2W3 110(7) no

loop_
_geom_bond_atom_site_label_1
_geom_bond_atom_site_label_2
_geom_bond_distance
_geom_bond_publ_flag
Cu1 Cl13 2.2438(10) yes
Cu1 Cl11 2.2444(10) yes
Cu1 Cl14 2.2582(9) yes
Cu1 Cl12 2.2640(9) yes
N101 C106 1.501(5) yes
N101 C108 1.520(4) yes
N101 C102 1.526(5) yes
N101 H101 0.99(5) yes
C102 C103 1.548(5) no
C102 H1A2 0.92(6) no
C102 H1B2 1.07(6) no
C103 C110 1.501(6) no
C103 C104 1.539(6) no
C103 H103 0.96(6) no
C104 C107 1.527(4) no
C104 C105 1.532(5) no
C104 H104 1.01(5) no
C105 C106 1.543(5) no
C105 H1A5 0.94(6) no
C105 H1B5 1.03(5) no
C106 H1A6 0.95(6) no
C106 H1B6 0.95(6) no
C107 C108 1.533(4) no
C107 H1A7 0.94(6) no
C107 H1B7 1.06(5) no
C108 C109 1.536(5) no
C108 H108 0.92(6) no
C109 O112 1.420(5) no
C109 C116 1.523(4) no
C109 H109 0.92(5) no
C110 C111 1.304(7) no
C110 H110 0.99(7) no
C111 H11A 1.01(7) no
C111 H11B 0.98(7) no
O112 H112 0.70(6) yes
N113 C114 1.309(6) yes
N113 C122 1.362(5) yes
N113 H113 0.93(6) yes
C114 C115 1.391(5) no
C114 H114 0.86(6) no
C115 C116 1.385(5) no
C115 H115 0.9300 no
C116 C117 1.429(5) no
C117 C118 1.408(5) no
C117 C122 1.420(5) no
C118 C119 1.382(6) no
C118 H118 0.98(5) no
C119 C120 1.412(6) no
C119 H119 0.87(6) no
C120 C121 1.365(6) no
C120 H120 0.93(7) no
C121 C122 1.407(6) no
C121 H121 0.93(6) no
Cu2 Cl23 2.2349(11) yes
Cu2 Cl24 2.2507(12) yes
Cu2 Cl21 2.2675(10) yes
Cu2 Cl22 2.2766(10) yes
N201 C206 1.515(5) yes
N201 C208 1.517(4) yes
N201 C202 1.517(5) yes
N201 H201 1.10(5) yes
C202 C203 1.547(5) no
C202 H2A2 0.96(5) no
C202 H2B2 0.98(6) no
C203 C210 1.511(6) no
C203 C204 1.538(5) no
C203 H203 1.01(5) no
C204 C207 1.526(5) no
C204 C205 1.537(5) no
C204 H204 1.00(5) no
C205 C206 1.533(5) no
C205 H2A5 0.95(6) no
C205 H2B5 0.99(6) no
C206 H2A6 1.09(5) no
C206 H2B6 1.00(6) no
C207 C208 1.535(5) no
C207 H2A7 0.92(6) no
C207 H2B7 1.06(5) no
C208 C209 1.536(5) no
C208 H208 0.86(6) no
C209 O212 1.424(5) no
C209 C216 1.528(4) no
C209 H209 1.02(5) no
C210 C211 1.300(7) no
C210 H210 0.92(6) no
C211 H31A 0.93(7) no
C211 H31B 1.08(7) no
O212 H212 0.82(6) yes
N213 C214 1.331(5) yes
N213 C222 1.360(5) yes
N213 H213 0.87(5) yes
C214 C215 1.394(5) no
C214 H214 0.80(6) no
C215 C216 1.373(5) no
C215 H215 1.01(6) no
C216 C217 1.414(5) no
C217 C222 1.423(4) no
C217 C218 1.432(5) no
C218 C219 1.365(6) no
C218 H218 1.01(5) no
C219 C220 1.418(5) no
C219 H219 0.96(6) no
C220 C221 1.367(6) no
C220 H220 0.86(6) no
C221 C222 1.413(6) no
C221 H221 0.82(5) no
O1W H1W1 0.71(6) no
O1W H2W1 0.70(6) no
O2W H1W2 1.04(8) no
O2W H2W2 1.01(7) no
O3W H1W3 0.71(7) no
O3W H2W3 0.87(7) no

loop_
_geom_hbond_atom_site_label_D
_geom_hbond_atom_site_label_H
_geom_hbond_atom_site_label_A
_geom_hbond_distance_DH
_geom_hbond_distance_HA
_geom_hbond_distance_DA
_geom_hbond_angle_DHA
_geom_hbond_site_symmetry_A
N101 H101 Cl13 0.99(5) 2.23(5) 3.150(3) 154(4) .
N101 H101 Cl12 0.99(5) 2.83(5) 3.468(3) 123(4) .
O112 H112 O1W 0.70(6) 2.18(6) 2.741(4) 138(6) .
N113 H113 O2W 0.93(6) 1.90(6) 2.792(4) 161(5) .
N113 H113 Cl24 0.93(6) 3.00(6) 3.575(3) 122(4) 1_554
N201 H201 Cl11 1.10(5) 2.15(5) 3.178(3) 154(4) .
N201 H201 Cl14 1.10(5) 2.81(5) 3.501(3) 121(3) .
O212 H212 O1W 0.82(6) 1.97(6) 2.752(4) 159(5) 1_556
N213 H213 O3W 0.87(5) 1.83(5) 2.695(4) 173(5) .
O1W H1W1 Cl12 0.71(6) 2.56(6) 3.223(3) 157(6) 1_554
O1W H2W1 Cl14 0.70(6) 2.66(6) 3.305(3) 154(6) .
O1W H2W1 Cl13 0.70(6) 2.98(6) 3.403(3) 122(6) .
O2W H1W2 Cl23 1.04(8) 2.40(8) 3.430(4) 172(6) .
O2W H2W2 Cl21 1.01(7) 2.72(7) 3.323(4) 119(5) 1_554
O3W H1W3 Cl22 0.71(7) 2.66(7) 3.252(4) 142(6) .
O3W H1W3 Cl23 0.71(7) 2.89(7) 3.361(3) 126(6) .
O3W H2W3 Cl24 0.87(7) 2.30(7) 3.155(4) 170(5) 1_554

loop_
_geom_torsion_atom_site_label_1
_geom_torsion_atom_site_label_2
_geom_torsion_atom_site_label_3
_geom_torsion_atom_site_label_4
_geom_torsion
_geom_torsion_publ_flag
C106 N101 C102 C103 55.9(4) no
C108 N101 C102 C103 -64.8(4) no
N101 C102 C103 C110 133.8(3) no
N101 C102 C103 C104 10.0(4) no
C110 C103 C104 C107 -72.9(4) no
C102 C103 C104 C107 53.7(4) no
C110 C103 C104 C105 167.4(3) no
C102 C103 C104 C105 -66.0(4) no
C107 C104 C105 C106 -64.9(4) no
C103 C104 C105 C106 54.2(4) no
C108 N101 C106 C105 55.5(4) no
C102 N101 C106 C105 -68.2(4) no
C104 C105 C106 N101 11.4(4) no
C105 C104 C107 C108 47.2(4) no
C103 C104 C107 C108 -72.0(4) no
C106 N101 C108 C107 -73.4(4) no
C102 N101 C108 C107 47.6(4) no
C106 N101 C108 C109 158.1(3) no
C102 N101 C108 C109 -80.9(4) no
C104 C107 C108 N101 18.2(4) no
C104 C107 C108 C109 144.3(3) no
N101 C108 C109 O112 57.4(4) yes
C107 C108 C109 O112 -66.1(4) yes
N101 C108 C109 C116 175.4(3) no
C107 C108 C109 C116 51.9(4) no
C104 C103 C110 C111 108.3(6) yes
C102 C103 C110 C111 -13.8(7) no
C122 N113 C114 C115 -0.7(6) no
N113 C114 C115 C116 3.1(6) no
C114 C115 C116 C117 -2.2(5) no
C114 C115 C116 C109 175.8(3) no
O112 C109 C116 C115 28.5(4) yes
C108 C109 C116 C115 -92.5(4) no
O112 C109 C116 C117 -153.6(3) no
C108 C109 C116 C117 85.5(4) no
C115 C116 C117 C118 -180.0(3) no
C109 C116 C117 C118 2.1(5) no
C115 C116 C117 C122 -0.9(5) no
C109 C116 C117 C122 -178.9(3) no
C122 C117 C118 C119 -1.3(5) no
C116 C117 C118 C119 177.7(3) no
C117 C118 C119 C120 0.0(6) no
C118 C119 C120 C121 1.5(6) no
C119 C120 C121 C122 -1.4(6) no
C114 N113 C122 C121 178.4(4) no
C114 N113 C122 C117 -2.6(6) no
C120 C121 C122 N113 179.0(4) no
C120 C121 C122 C117 0.0(6) no
C118 C117 C122 N113 -177.6(3) no
C116 C117 C122 N113 3.3(5) no
C118 C117 C122 C121 1.4(5) no
C116 C117 C122 C121 -177.7(3) no
C206 N201 C202 C203 61.5(4) no
C208 N201 C202 C203 -59.0(4) no
N201 C202 C203 C210 126.5(3) no
N201 C202 C203 C204 1.8(4) no
C210 C203 C204 C207 -66.8(4) no
C202 C203 C204 C207 59.6(4) no
C210 C203 C204 C205 172.6(3) no
C202 C203 C204 C205 -60.9(4) no
C207 C204 C205 C206 -62.0(4) no
C203 C204 C205 C206 57.0(4) no
C208 N201 C206 C205 58.6(4) no
C202 N201 C206 C205 -65.8(4) no
C204 C205 C206 N201 6.1(4) no
C205 C204 C207 C208 49.8(4) no
C203 C204 C207 C208 -70.1(4) no
C206 N201 C208 C209 159.9(3) no
C202 N201 C208 C209 -79.6(4) no
C206 N201 C208 C207 -71.1(4) no
C202 N201 C208 C207 49.4(4) no
C204 C207 C208 N201 14.0(4) no
C204 C207 C208 C209 140.7(3) no
N201 C208 C209 O212 54.8(4) yes
C207 C208 C209 O212 -69.8(4) yes
N201 C208 C209 C216 174.2(3) no
C207 C208 C209 C216 49.6(4) no
C204 C203 C210 C211 126.2(5) yes
C202 C203 C210 C211 3.5(6) no
C222 N213 C214 C215 -2.5(5) no
N213 C214 C215 C216 0.9(5) no
C214 C215 C216 C217 1.9(5) no
C214 C215 C216 C209 -179.0(3) no
O212 C209 C216 C215 22.5(4) yes
C208 C209 C216 C215 -98.1(4) no
O212 C209 C216 C217 -158.5(3) no
C208 C209 C216 C217 81.0(4) no
C215 C216 C217 C222 -3.1(5) no
C209 C216 C217 C222 177.8(3) no
C215 C216 C217 C218 177.4(3) no
C209 C216 C217 C218 -1.6(5) no
C216 C217 C218 C219 179.5(3) no
C222 C217 C218 C219 0.0(5) no
C217 C218 C219 C220 -0.1(6) no
C218 C219 C220 C221 -0.7(6) no
C219 C220 C221 C222 1.5(6) no
C214 N213 C222 C221 -178.6(3) no
C214 N213 C222 C217 1.1(5) no
C220 C221 C222 N213 178.1(3) no
C220 C221 C222 C217 -1.6(5) no
C216 C217 C222 N213 1.7(5) no
C218 C217 C222 N213 -178.8(3) no
C216 C217 C222 C221 -178.7(3) no
C218 C217 C222 C221 0.9(5) no
C102 N101 C104 C103 6.1(2) no
C106 N101 C104 C105 7.0(2) no
C108 N101 C104 C107 11.1(3) no
C202 N201 C204 C203 1.1(2) no
C206 N201 C204 C205 3.7(2) no
C208 N201 C204 C207 8.5(3) no
